data_7702702
loop_
_publ_author_name
'Croxtall, Ben'
'Fawcett, John'
'Hope, Eric G.'
'Stuart, Alison M.'

_publ_section_title
;
 Synthesis and coordination chemistry of ortho-perfluoroalkyl-derivatised
 triarylphosphines
;
_journal_issue 4
_journal_name_full 'Journal of the Chemical Society, Dalton Transactions'
_journal_page_first 491
_journal_paper_doi 10.1039/b107390g
_journal_year 2002
_chemical_formula_moiety 'C24 H14 F13 O P'
_chemical_formula_sum 'C24 H14 F13 O P'
_chemical_formula_weight 596.32
_space_group_IT_number 61
_space_group_name_Hall '-P 2ac 2ab'
_space_group_name_H-M_alt 'P b c a'
_symmetry_cell_setting orthorhombic
_symmetry_space_group_name_H-M 'P b c a'
_atom_sites_solution_hydrogens geom
_atom_sites_solution_primary direct
_atom_sites_solution_secondary difmap
_audit_creation_method SHELXL-97
_cell_angle_alpha 90.00
_cell_angle_beta 90.00
_cell_angle_gamma 90.00
_cell_formula_units_Z 8
_cell_length_a 10.9421(11)
_cell_length_b 10.0232(10)
_cell_length_c 42.863(4)
_cell_measurement_reflns_used 14133
_cell_measurement_temperature 160(2)
_cell_measurement_theta_max 54.50
_cell_measurement_theta_min 5.32
_cell_volume 4701.0(8)
_computing_cell_refinement 'Bruker SMART'
_computing_data_collection 'Bruker SMART'
_computing_data_reduction 'Bruker SAINT'
_computing_molecular_graphics 'Bruker SHELXTL'
_computing_publication_material 'Bruker SHELXTL'
_computing_structure_refinement 'SHELXL-97 (Sheldrick, 1997)'
_computing_structure_solution 'SHELXS-97 (Sheldrick, 1990)'
_diffrn_ambient_temperature 160(2)
_diffrn_measured_fraction_theta_full 0.999
_diffrn_measured_fraction_theta_max 0.999
_diffrn_measurement_device_type 'CCD area detector'
_diffrn_measurement_method 'phi and omega scans'
_diffrn_radiation_monochromator graphite
_diffrn_radiation_source 'fine-focus sealed tube'
_diffrn_radiation_type MoK\a
_diffrn_radiation_wavelength 0.71073
_diffrn_reflns_av_R_equivalents 0.0229
_diffrn_reflns_av_sigmaI/netI 0.0165
_diffrn_reflns_limit_h_max 13
_diffrn_reflns_limit_h_min -13
_diffrn_reflns_limit_k_max 12
_diffrn_reflns_limit_k_min -12
_diffrn_reflns_limit_l_max 53
_diffrn_reflns_limit_l_min -53
_diffrn_reflns_number 35823
_diffrn_reflns_theta_full 26.49
_diffrn_reflns_theta_max 26.49
_diffrn_reflns_theta_min 1.90
_diffrn_standards_decay_% <1
_exptl_absorpt_coefficient_mu 0.238
_exptl_absorpt_correction_T_max 0.862
_exptl_absorpt_correction_T_min 0.786
_exptl_absorpt_correction_type empirical
_exptl_absorpt_process_details
;
20690 reflections corrected using SADABS; Rint 0.033 and 0.023 
before and after absorption correction respectively,
;
_exptl_crystal_colour colourless
_exptl_crystal_density_diffrn 1.685
_exptl_crystal_density_method 'not measured'
_exptl_crystal_description block
_exptl_crystal_F_000 2384
_exptl_crystal_size_max 0.28
_exptl_crystal_size_mid 0.21
_exptl_crystal_size_min 0.13
_refine_diff_density_max 0.840
_refine_diff_density_min -0.378
_refine_diff_density_rms 0.074
_refine_ls_extinction_method none
_refine_ls_goodness_of_fit_ref 1.075
_refine_ls_hydrogen_treatment mixed
_refine_ls_matrix_type full
_refine_ls_number_parameters 352
_refine_ls_number_reflns 4877
_refine_ls_number_restraints 0
_refine_ls_restrained_S_all 1.075
_refine_ls_R_factor_all 0.0585
_refine_ls_R_factor_gt 0.0513
_refine_ls_shift/su_max 0.000
_refine_ls_shift/su_mean 0.000
_refine_ls_structure_factor_coef Fsqd
_refine_ls_weighting_details 'calc w=1/[\s^2^(Fo^2^)+(0.0937P)^2^+3.1258P] where P=(Fo^2^+2Fc^2^)/3'
_refine_ls_weighting_scheme calc
_refine_ls_wR_factor_gt 0.1531
_refine_ls_wR_factor_ref 0.1573
_reflns_number_gt 4065
_reflns_number_total 4877
_reflns_threshold_expression >2sigma(I)
_cod_data_source_file b107390g.txt
_cod_data_source_block IIb
_cod_depositor_comments
;
The following automatic conversions were performed:

data item '_symmetry_cell_setting' value 'Orthorhombic' was changed
to 'orthorhombic' in accordance with the
/home/saulius/struct/COD-crude-data/automatic-downloads/DataCite-retrospective/RSC/depositions/lib/dictionaries/cif_core.dic
dictionary named 'cif_core.dic' version 2.4.2 last updated on
2011-04-26.

Automatic conversion script
Id: cif_fix_values 6909 2019-04-08 15:41:33Z antanas 
;
_cod_original_sg_symbol_H-M Pbca
_cod_database_code 7702702

loop_
_symmetry_equiv_pos_as_xyz
'x, y, z'
'-x+1/2, -y, z+1/2'
'-x, y+1/2, -z+1/2'
'x+1/2, -y+1/2, -z'
'-x, -y, -z'
'x-1/2, y, -z-1/2'
'x, -y-1/2, z-1/2'
'-x-1/2, y-1/2, z'

loop_
_atom_site_label
_atom_site_type_symbol
_atom_site_fract_x
_atom_site_fract_y
_atom_site_fract_z
_atom_site_U_iso_or_equiv
_atom_site_adp_type
_atom_site_occupancy
_atom_site_symmetry_multiplicity
_atom_site_calc_flag
_atom_site_refinement_flags
P1 P 0.58662(5) 0.80453(6) 0.180817(13) 0.02611(17) Uani 1 1 d .
O1 O 0.69551(15) 0.82620(18) 0.20110(4) 0.0343(4) Uani 1 1 d .
F1 F 0.24191(12) 0.94926(14) 0.12654(3) 0.0339(3) Uani 1 1 d .
F2 F 0.36924(13) 0.78939(13) 0.13812(3) 0.0308(3) Uani 1 1 d .
F3 F 0.40562(14) 1.04682(14) 0.08321(3) 0.0368(4) Uani 1 1 d .
F4 F 0.52654(12) 0.87933(15) 0.09289(3) 0.0338(3) Uani 1 1 d .
F5 F 0.22685(15) 0.8938(2) 0.06502(4) 0.0645(6) Uani 1 1 d .
F6 F 0.3151(2) 0.71324(17) 0.08211(4) 0.0625(6) Uani 1 1 d .
F7 F 0.4501(2) 0.92508(19) 0.02846(4) 0.0621(5) Uani 1 1 d .
F8 F 0.48519(18) 0.7205(2) 0.04127(4) 0.0608(5) Uani 1 1 d .
F9 F 0.2397(2) 0.8682(2) 0.00266(5) 0.0782(7) Uani 1 1 d .
F10 F 0.2376(2) 0.6685(2) 0.02290(4) 0.0639(6) Uani 1 1 d .
F11 F 0.4453(3) 0.7990(3) -0.02990(5) 0.0915(9) Uani 1 1 d .
F12 F 0.2855(2) 0.6822(2) -0.03885(4) 0.0793(7) Uani 1 1 d .
F13 F 0.4297(3) 0.5993(3) -0.01244(6) 0.0932(8) Uani 1 1 d .
C1 C 0.5235(2) 0.9697(2) 0.17050(5) 0.0248(4) Uani 1 1 d .
C2 C 0.5788(2) 1.0705(2) 0.18814(5) 0.0293(5) Uani 1 1 d .
H2 H 0.6432 1.0471 0.2020 0.035 Uiso 1 1 calc R
C3 C 0.5433(2) 1.2032(2) 0.18626(6) 0.0315(5) Uani 1 1 d .
H3 H 0.5829 1.2687 0.1987 0.038 Uiso 1 1 calc R
C4 C 0.4504(2) 1.2397(2) 0.16626(6) 0.0327(5) Uani 1 1 d .
H4 H 0.4241 1.3299 0.1652 0.039 Uiso 1 1 calc R
C5 C 0.3958(2) 1.1437(2) 0.14784(5) 0.0306(5) Uani 1 1 d .
H5 H 0.3332 1.1693 0.1337 0.037 Uiso 1 1 calc R
C6 C 0.43051(19) 1.0100(2) 0.14954(5) 0.0256(5) Uani 1 1 d .
C7 C 0.3633(2) 0.9172(2) 0.12782(5) 0.0261(5) Uani 1 1 d .
C8 C 0.4099(2) 0.9197(2) 0.09339(5) 0.0270(5) Uani 1 1 d .
C9 C 0.3360(2) 0.8330(3) 0.06996(6) 0.0350(5) Uani 1 1 d .
C10 C 0.3969(2) 0.8142(2) 0.03767(6) 0.0345(5) Uani 1 1 d .
C11 C 0.3102(3) 0.7637(3) 0.01168(6) 0.0473(7) Uani 1 1 d .
C12 C 0.3702(4) 0.7124(3) -0.01801(7) 0.0541(8) Uani 1 1 d .
C13 C 0.6289(2) 0.7112(2) 0.14638(5) 0.0280(5) Uani 1 1 d .
C14 C 0.7399(2) 0.7457(2) 0.13250(5) 0.0311(5) Uani 1 1 d .
H14 H 0.7863 0.8176 0.1408 0.037 Uiso 1 1 calc R
C15 C 0.7830(3) 0.6765(3) 0.10689(6) 0.0408(6) Uani 1 1 d .
H15 H 0.8592 0.6999 0.0978 0.049 Uiso 1 1 calc R
C16 C 0.7150(3) 0.5728(3) 0.09450(6) 0.0448(7) Uani 1 1 d .
H16 H 0.7438 0.5262 0.0767 0.054 Uiso 1 1 calc R
C17 C 0.6049(3) 0.5371(3) 0.10804(6) 0.0426(6) Uani 1 1 d .
H17 H 0.5584 0.4661 0.0994 0.051 Uiso 1 1 calc R
C18 C 0.5622(2) 0.6044(2) 0.13409(6) 0.0342(5) Uani 1 1 d .
H18 H 0.4876 0.5780 0.1436 0.041 Uiso 1 1 calc R
C19 C 0.4711(2) 0.7086(2) 0.20101(5) 0.0292(5) Uani 1 1 d .
C20 C 0.3570(2) 0.7572(3) 0.20921(6) 0.0363(6) Uani 1 1 d .
H20 H 0.3331 0.8442 0.2029 0.044 Uiso 1 1 calc R
C21 C 0.2771(3) 0.6788(3) 0.22680(6) 0.0430(6) Uani 1 1 d .
H21 H 0.1986 0.7122 0.2322 0.052 Uiso 1 1 calc R
C22 C 0.3118(3) 0.5533(3) 0.23629(5) 0.0396(6) Uani 1 1 d .
H22 H 0.2569 0.5000 0.2481 0.048 Uiso 1 1 calc R
C23 C 0.4264(3) 0.5040(3) 0.22875(6) 0.0419(6) Uani 1 1 d .
H23 H 0.4504 0.4178 0.2357 0.050 Uiso 1 1 calc R
C24 C 0.5064(2) 0.5813(3) 0.21103(6) 0.0363(6) Uani 1 1 d .
H24 H 0.5848 0.5476 0.2057 0.044 Uiso 1 1 calc R

loop_
_atom_site_aniso_label
_atom_site_aniso_U_11
_atom_site_aniso_U_22
_atom_site_aniso_U_33
_atom_site_aniso_U_23
_atom_site_aniso_U_13
_atom_site_aniso_U_12
P1 0.0267(3) 0.0295(3) 0.0221(3) -0.0004(2) -0.0013(2) 0.0048(2)
O1 0.0321(9) 0.0419(9) 0.0288(8) -0.0037(7) -0.0070(7) 0.0091(7)
F1 0.0230(6) 0.0425(8) 0.0360(7) -0.0018(6) -0.0041(5) 0.0003(6)
F2 0.0351(7) 0.0286(7) 0.0288(7) 0.0031(5) -0.0032(6) -0.0055(5)
F3 0.0527(9) 0.0284(7) 0.0292(7) 0.0050(6) -0.0040(6) -0.0009(6)
F4 0.0253(7) 0.0445(8) 0.0315(7) 0.0028(6) -0.0007(5) 0.0011(6)
F5 0.0338(9) 0.1077(16) 0.0520(10) -0.0307(10) -0.0151(7) 0.0110(9)
F6 0.1054(16) 0.0505(10) 0.0317(8) -0.0013(7) 0.0014(9) -0.0424(10)
F7 0.0942(14) 0.0571(11) 0.0350(9) -0.0041(8) 0.0111(9) -0.0382(10)
F8 0.0624(12) 0.0751(13) 0.0450(9) -0.0112(9) -0.0074(8) 0.0230(10)
F9 0.1024(16) 0.0737(14) 0.0585(11) -0.0143(10) -0.0385(12) 0.0323(13)
F10 0.0765(13) 0.0732(12) 0.0421(9) -0.0097(9) -0.0027(9) -0.0381(11)
F11 0.133(2) 0.0960(18) 0.0456(11) -0.0133(11) 0.0258(12) -0.0534(16)
F12 0.120(2) 0.0779(14) 0.0399(10) -0.0155(9) -0.0201(11) -0.0152(13)
F13 0.134(2) 0.0747(16) 0.0704(15) -0.0228(12) -0.0124(14) 0.0367(15)
C1 0.0248(10) 0.0273(11) 0.0222(10) 0.0000(8) 0.0018(8) 0.0014(9)
C2 0.0262(11) 0.0364(12) 0.0252(10) -0.0020(9) 0.0001(9) 0.0000(9)
C3 0.0302(12) 0.0313(12) 0.0329(12) -0.0079(10) 0.0019(10) -0.0029(10)
C4 0.0340(12) 0.0279(11) 0.0360(12) -0.0027(10) 0.0042(10) 0.0013(10)
C5 0.0283(11) 0.0323(12) 0.0312(11) 0.0007(9) -0.0011(9) 0.0040(10)
C6 0.0226(10) 0.0295(11) 0.0247(10) 0.0000(9) 0.0010(8) 0.0004(9)
C7 0.0237(10) 0.0286(11) 0.0258(10) 0.0024(9) -0.0022(8) 0.0003(9)
C8 0.0267(11) 0.0272(11) 0.0270(11) 0.0037(9) -0.0047(9) -0.0011(9)
C9 0.0358(13) 0.0388(13) 0.0304(12) -0.0019(10) -0.0019(10) -0.0076(11)
C10 0.0428(14) 0.0328(12) 0.0278(11) 0.0001(10) -0.0036(10) -0.0031(11)
C11 0.0635(19) 0.0434(15) 0.0348(13) -0.0013(12) -0.0098(13) -0.0060(14)
C12 0.083(2) 0.0447(16) 0.0346(14) -0.0043(12) -0.0050(15) -0.0060(16)
C13 0.0339(12) 0.0273(11) 0.0227(10) 0.0019(8) -0.0018(9) 0.0068(9)
C14 0.0336(12) 0.0349(12) 0.0249(10) 0.0037(9) -0.0010(9) 0.0045(10)
C15 0.0429(15) 0.0504(16) 0.0291(12) 0.0048(11) 0.0049(11) 0.0106(12)
C16 0.0615(18) 0.0420(14) 0.0308(12) -0.0052(11) 0.0062(12) 0.0160(13)
C17 0.0601(17) 0.0289(12) 0.0387(14) -0.0061(11) -0.0049(12) 0.0052(12)
C18 0.0414(13) 0.0274(11) 0.0337(12) 0.0013(10) 0.0005(10) 0.0036(10)
C19 0.0329(12) 0.0343(12) 0.0204(10) 0.0018(9) -0.0007(9) 0.0015(10)
C20 0.0393(13) 0.0412(13) 0.0286(11) 0.0060(10) 0.0048(10) 0.0083(11)
C21 0.0369(14) 0.0590(17) 0.0332(13) 0.0054(12) 0.0070(11) 0.0049(12)
C22 0.0495(15) 0.0465(15) 0.0228(11) 0.0020(10) 0.0035(11) -0.0114(12)
C23 0.0591(18) 0.0336(13) 0.0330(13) 0.0033(11) 0.0022(12) 0.0016(12)
C24 0.0423(14) 0.0351(13) 0.0316(12) 0.0018(10) 0.0037(11) 0.0064(11)

loop_
_atom_type_symbol
_atom_type_description
_atom_type_scat_dispersion_real
_atom_type_scat_dispersion_imag
_atom_type_scat_source
C C 0.0033 0.0016 'International Tables Vol C Tables 4.2.6.8 and 6.1.1.4'
H H 0.0000 0.0000 'International Tables Vol C Tables 4.2.6.8 and 6.1.1.4'
O O 0.0106 0.0060 'International Tables Vol C Tables 4.2.6.8 and 6.1.1.4'
F F 0.0171 0.0103 'International Tables Vol C Tables 4.2.6.8 and 6.1.1.4'
P P 0.1023 0.0942 'International Tables Vol C Tables 4.2.6.8 and 6.1.1.4'

loop_
_geom_angle_atom_site_label_1
_geom_angle_atom_site_label_2
_geom_angle_atom_site_label_3
_geom_angle
O1 P1 C13 110.32(10)
O1 P1 C19 110.90(10)
C13 P1 C19 107.11(11)
O1 P1 C1 107.92(10)
C13 P1 C1 111.35(10)
C19 P1 C1 109.26(10)
C2 C1 C6 116.6(2)
C2 C1 P1 110.85(16)
C6 C1 P1 132.49(17)
C3 C2 C1 122.6(2)
C4 C3 C2 119.8(2)
C3 C4 C5 119.3(2)
C4 C5 C6 121.5(2)
C5 C6 C1 120.2(2)
C5 C6 C7 115.3(2)
C1 C6 C7 124.5(2)
F2 C7 F1 106.34(17)
F2 C7 C6 111.00(17)
F1 C7 C6 110.72(18)
F2 C7 C8 107.87(18)
F1 C7 C8 105.98(17)
C6 C7 C8 114.50(18)
F4 C8 F3 108.27(18)
F4 C8 C9 108.46(19)
F3 C8 C9 107.53(18)
F4 C8 C7 108.76(17)
F3 C8 C7 108.05(18)
C9 C8 C7 115.57(19)
F6 C9 F5 108.4(2)
F6 C9 C10 108.3(2)
F5 C9 C10 107.1(2)
F6 C9 C8 109.95(19)
F5 C9 C8 107.9(2)
C10 C9 C8 114.9(2)
F7 C10 F8 107.7(2)
F7 C10 C9 110.9(2)
F8 C10 C9 106.8(2)
F7 C10 C11 109.4(2)
F8 C10 C11 106.9(2)
C9 C10 C11 114.8(2)
F10 C11 F9 108.5(3)
F10 C11 C12 108.5(2)
F9 C11 C12 105.5(2)
F10 C11 C10 109.9(2)
F9 C11 C10 107.5(2)
C12 C11 C10 116.6(3)
F11 C12 F12 109.3(3)
F11 C12 F13 109.3(4)
F12 C12 F13 105.6(3)
F11 C12 C11 112.0(3)
F12 C12 C11 109.9(3)
F13 C12 C11 110.5(3)
C14 C13 C18 118.9(2)
C14 C13 P1 116.22(18)
C18 C13 P1 124.77(19)
C15 C14 C13 120.7(2)
C14 C15 C16 119.9(3)
C17 C16 C15 120.1(2)
C16 C17 C18 120.4(3)
C17 C18 C13 120.0(2)
C20 C19 C24 119.4(2)
C20 C19 P1 124.33(19)
C24 C19 P1 116.02(19)
C19 C20 C21 120.2(2)
C22 C21 C20 120.1(3)
C21 C22 C23 120.5(2)
C22 C23 C24 119.8(3)
C23 C24 C19 120.1(2)

loop_
_geom_bond_atom_site_label_1
_geom_bond_atom_site_label_2
_geom_bond_distance
P1 O1 1.4908(17)
P1 C13 1.808(2)
P1 C19 1.809(2)
P1 C1 1.848(2)
F1 C7 1.368(3)
F2 C7 1.357(3)
F3 C8 1.348(3)
F4 C8 1.339(3)
F5 C9 1.357(3)
F6 C9 1.328(3)
F7 C10 1.315(3)
F8 C10 1.357(3)
F9 C11 1.358(4)
F10 C11 1.332(4)
F11 C12 1.300(4)
F12 C12 1.322(4)
F13 C12 1.329(4)
C1 C2 1.399(3)
C1 C6 1.416(3)
C2 C3 1.388(3)
C3 C4 1.380(4)
C4 C5 1.381(3)
C5 C6 1.395(3)
C6 C7 1.507(3)
C7 C8 1.561(3)
C8 C9 1.555(3)
C9 C10 1.548(3)
C10 C11 1.548(4)
C11 C12 1.521(4)
C13 C14 1.396(3)
C13 C18 1.398(3)
C14 C15 1.382(4)
C15 C16 1.384(4)
C16 C17 1.384(4)
C17 C18 1.386(4)
C19 C20 1.386(3)
C19 C24 1.400(3)
C20 C21 1.397(4)
C21 C22 1.376(4)
C22 C23 1.386(4)
C23 C24 1.394(4)
